data_4065821
loop_
_publ_author_name
'Ito, Masato'
'Tejima, Noriko'
'Yamamura, Masahiro'
'Endo, Yoshinori'
'Ikariya, Takao'

_publ_section_title
;
 Synthesis and Structure of Protic Amine Tethered Rhodium(III)
 Peralkylcyclopentadienyl Complexes
;
_journal_issue 8
_journal_name_full Organometallics
_journal_page_first 1886
_journal_paper_doi 10.1021/om100151m
_journal_volume 29
_journal_year 2010
_chemical_absolute_configuration 'CHOOSE rm ad rmad syn or unk'
_chemical_formula_moiety 'C14 H22 Cl2 N Rh '
_chemical_formula_sum 'C14 H22 Cl2 N Rh'
_chemical_formula_weight 378.15
_space_group_IT_number 4
_symmetry_cell_setting monoclinic
_symmetry_Int_Tables_number 4
_symmetry_space_group_name_Hall 'P 2yb'
_symmetry_space_group_name_H-M 'P 1 21 1'
_cell_angle_alpha 90.0000
_cell_angle_beta 103.892(5)
_cell_angle_gamma 90.0000
_cell_formula_units_Z 4
_cell_length_a 8.303(2)
_cell_length_b 15.3941(18)
_cell_length_c 11.5884(17)
_cell_measurement_reflns_used 3843
_cell_measurement_temperature 93.1
_cell_measurement_theta_max 27.5
_cell_measurement_theta_min 3.4
_cell_volume 1437.9(4)
_computing_cell_refinement CrystalClear
_computing_data_collection CrystalClear
_computing_data_reduction CrystalStructure
_computing_publication_material 'CrystalStructure 3.8'
_computing_structure_refinement CRYSTALS
_computing_structure_solution SIR2002
_diffrn_ambient_temperature 93.1
_diffrn_detector_area_resol_mean 7.31
_diffrn_measured_fraction_theta_full 0.988
_diffrn_measured_fraction_theta_max 0.990
_diffrn_measurement_device_type 'Rigaku Saturn'
_diffrn_measurement_method \w
_diffrn_radiation_type 'Mo K\a'
_diffrn_radiation_wavelength 0.71070
_diffrn_reflns_av_R_equivalents 0.033
_diffrn_reflns_limit_h_max 10
_diffrn_reflns_limit_h_min -10
_diffrn_reflns_limit_k_max 19
_diffrn_reflns_limit_k_min -19
_diffrn_reflns_limit_l_max 15
_diffrn_reflns_limit_l_min -15
_diffrn_reflns_number 15635
_diffrn_reflns_theta_full 27.50
_diffrn_reflns_theta_max 27.48
_exptl_absorpt_coefficient_mu 1.538
_exptl_absorpt_correction_T_max 0.735
_exptl_absorpt_correction_T_min 0.642
_exptl_absorpt_correction_type multi-scan
_exptl_absorpt_process_details 'Jacobson, R. (1998) Private communication'
_exptl_crystal_colour yellow
_exptl_crystal_density_diffrn 1.747
_exptl_crystal_density_method 'not measured'
_exptl_crystal_description block
_exptl_crystal_F_000 768.00
_exptl_crystal_size_max 0.50
_exptl_crystal_size_mid 0.30
_exptl_crystal_size_min 0.20
_refine_diff_density_max 1.01
_refine_diff_density_min -0.91
_refine_ls_abs_structure_details 'Flack, H. D. (1983), Acta Cryst. A39, 876-881.  3082 Friedel Pairs'
_refine_ls_abs_structure_Flack 0.08(2)
_refine_ls_extinction_method none
_refine_ls_goodness_of_fit_ref 1.000
_refine_ls_hydrogen_treatment refall
_refine_ls_number_parameters 370
_refine_ls_number_reflns 6474
_refine_ls_R_factor_gt 0.0278
_refine_ls_shift/su_max 0.0000
_refine_ls_structure_factor_coef F
_refine_ls_weighting_details 'w = 1/[0.0010Fo^2^ + 0.3560\s(Fo^2^)]'
_refine_ls_weighting_scheme calc
_refine_ls_wR_factor_ref 0.0443
_reflns_number_gt 6113
_reflns_number_total 6474
_reflns_threshold_expression F^2^>2.0\s(F^2^)
_cod_data_source_file om100151m_si_002.cif
_cod_data_source_block '__15'
_cod_original_cell_volume 1437.8(4)
_cod_original_formula_sum 'C14 H22 Cl2 N Rh '
_cod_database_code 4065821

loop_
_symmetry_equiv_pos_site_id
_symmetry_equiv_pos_as_xyz
1 +X,+Y,+Z
2 -X,1/2+Y,-Z

loop_
_atom_site_label
_atom_site_type_symbol
_atom_site_fract_x
_atom_site_fract_y
_atom_site_fract_z
_atom_site_U_iso_or_equiv
_atom_site_adp_type
_atom_site_occupancy
_atom_site_symmetry_multiplicity
_atom_site_calc_flag
_atom_site_refinement_flags
Rh(1) Rh 0.80169(3) 0.16330(4) 0.44104(2) 0.00822(7) Uani 1.00 1 d .
Rh(2) Rh 0.67814(4) 0.40064(4) 0.05021(2) 0.00817(7) Uani 1.00 1 d .
Cl(1) Cl 0.57894(12) 0.13359(7) 0.26637(8) 0.0157(2) Uani 1.00 1 d .
Cl(2) Cl 0.68570(13) 0.30291(7) 0.47730(9) 0.0156(2) Uani 1.00 1 d .
Cl(3) Cl 0.83035(12) 0.26589(7) 0.03729(8) 0.0145(2) Uani 1.00 1 d .
Cl(4) Cl 0.87706(12) 0.44992(7) 0.22651(8) 0.0152(2) Uani 1.00 1 d .
N(1) N 0.9193(4) 0.2324(2) 0.3254(2) 0.0115(7) Uani 1.00 1 d .
N(2) N 0.5656(4) 0.3343(2) 0.1722(3) 0.0144(8) Uani 1.00 1 d .
C(1) C 1.0960(5) 0.2147(2) 0.3261(3) 0.0151(9) Uani 1.00 1 d .
C(2) C 1.1271(5) 0.1157(2) 0.3322(3) 0.0154(10) Uani 1.00 1 d .
C(3) C 1.2150(5) 0.2503(2) 0.4381(3) 0.0174(10) Uani 1.00 1 d .
C(4) C 1.2927(4) 0.1706(2) 0.5119(3) 0.0174(9) Uani 1.00 1 d .
C(5) C 1.1726(5) 0.0958(2) 0.4663(3) 0.0134(9) Uani 1.00 1 d .
C(6) C 1.0192(4) 0.0907(2) 0.5166(3) 0.0097(8) Uani 1.00 1 d .
C(7) C 0.9707(5) 0.1410(2) 0.6083(3) 0.0130(9) Uani 1.00 1 d .
C(8) C 0.8103(5) 0.1108(2) 0.6176(3) 0.0125(9) Uani 1.00 1 d .
C(9) C 0.7563(5) 0.0442(2) 0.5300(3) 0.0133(9) Uani 1.00 1 d .
C(10) C 0.8868(4) 0.0314(2) 0.4684(3) 0.0116(8) Uani 1.00 1 d .
C(11) C 1.0653(5) 0.2065(3) 0.6935(3) 0.0207(10) Uani 1.00 1 d .
C(12) C 0.7186(5) 0.1460(2) 0.7030(3) 0.0168(10) Uani 1.00 1 d .
C(13) C 0.5985(5) -0.0075(2) 0.5063(3) 0.0151(9) Uani 1.00 1 d .
C(14) C 0.8808(5) -0.0400(2) 0.3794(3) 0.0178(10) Uani 1.00 1 d .
C(15) C 0.3806(4) 0.3363(2) 0.1517(3) 0.0113(9) Uani 1.00 1 d .
C(16) C 0.2970(4) 0.3208(2) 0.0204(3) 0.0126(9) Uani 1.00 1 d .
C(17) C 0.3165(5) 0.4249(2) 0.1802(3) 0.0163(9) Uani 1.00 1 d .
C(18) C 0.2195(5) 0.4628(2) 0.0620(3) 0.0164(10) Uani 1.00 1 d .
C(19) C 0.2847(4) 0.4140(2) -0.0336(3) 0.0126(9) Uani 1.00 1 d .
C(20) C 0.4462(4) 0.4452(2) -0.0553(3) 0.0111(8) Uani 1.00 1 d .
C(21) C 0.5503(4) 0.5191(2) -0.0077(3) 0.0108(8) Uani 1.00 1 d .
C(22) C 0.6966(4) 0.5163(2) -0.0559(3) 0.0106(9) Uani 1.00 1 d .
C(23) C 0.6863(4) 0.4420(2) -0.1278(3) 0.0115(9) Uani 1.00 1 d .
C(24) C 0.5322(4) 0.3968(2) -0.1300(3) 0.0123(8) Uani 1.00 1 d .
C(25) C 0.5171(5) 0.5943(2) 0.0645(3) 0.0174(10) Uani 1.00 1 d .
C(26) C 0.8298(5) 0.5840(2) -0.0317(3) 0.0159(9) Uani 1.00 1 d .
C(27) C 0.8075(4) 0.4119(2) -0.1974(3) 0.0160(10) Uani 1.00 1 d .
C(28) C 0.4729(5) 0.3201(2) -0.2067(3) 0.0169(9) Uani 1.00 1 d .
H(1) H 0.8563 0.2215 0.2467 0.014 Uiso 1.00 1 c R
H(2) H 0.9124 0.2923 0.3433 0.014 Uiso 1.00 1 c R
H(3) H 0.5974 0.2750 0.1722 0.017 Uiso 1.00 1 c R
H(4) H 0.6100 0.3586 0.2485 0.017 Uiso 1.00 1 c R
H(5) H 1.1219 0.2383 0.2569 0.018 Uiso 1.00 1 c R
H(6) H 1.0301 0.0850 0.2932 0.019 Uiso 1.00 1 c R
H(7) H 1.2158 0.1009 0.2972 0.019 Uiso 1.00 1 c R
H(8) H 1.2991 0.2844 0.4172 0.021 Uiso 1.00 1 c R
H(9) H 1.1562 0.2848 0.4823 0.021 Uiso 1.00 1 c R
H(10) H 1.3993 0.1584 0.4994 0.020 Uiso 1.00 1 c R
H(11) H 1.3016 0.1803 0.5942 0.020 Uiso 1.00 1 c R
H(12) H 1.2309 0.0422 0.4799 0.017 Uiso 1.00 1 c R
H(13) H 1.1693 0.2172 0.6755 0.024 Uiso 1.00 1 c R
H(14) H 1.0830 0.1848 0.7723 0.024 Uiso 1.00 1 c R
H(15) H 1.0039 0.2591 0.6869 0.023 Uiso 1.00 1 c R
H(16) H 0.7851 0.1882 0.7523 0.022 Uiso 1.00 1 c R
H(17) H 0.6940 0.1001 0.7508 0.022 Uiso 1.00 1 c R
H(18) H 0.6182 0.1721 0.6604 0.021 Uiso 1.00 1 c R
H(19) H 0.5305 0.0131 0.5559 0.018 Uiso 1.00 1 c R
H(20) H 0.6237 -0.0670 0.5229 0.018 Uiso 1.00 1 c R
H(21) H 0.5412 -0.0011 0.4254 0.018 Uiso 1.00 1 c R
H(22) H 0.7798 -0.0712 0.3699 0.023 Uiso 1.00 1 c R
H(23) H 0.9718 -0.0783 0.4066 0.023 Uiso 1.00 1 c R
H(24) H 0.8871 -0.0156 0.3053 0.023 Uiso 1.00 1 c R
H(25) H 0.3461 0.2929 0.1988 0.014 Uiso 1.00 1 c R
H(26) H 0.3628 0.2841 -0.0158 0.015 Uiso 1.00 1 c R
H(27) H 0.1901 0.2958 0.0116 0.015 Uiso 1.00 1 c R
H(28) H 0.2458 0.4182 0.2331 0.020 Uiso 1.00 1 c R
H(29) H 0.4067 0.4618 0.2154 0.020 Uiso 1.00 1 c R
H(30) H 0.1038 0.4532 0.0516 0.021 Uiso 1.00 1 c R
H(31) H 0.2399 0.5233 0.0586 0.021 Uiso 1.00 1 c R
H(32) H 0.2022 0.4147 -0.1063 0.015 Uiso 1.00 1 c R
H(33) H 0.4142 0.5857 0.0852 0.022 Uiso 1.00 1 c R
H(34) H 0.5122 0.6462 0.0194 0.022 Uiso 1.00 1 c R
H(35) H 0.6035 0.5988 0.1348 0.022 Uiso 1.00 1 c R
H(36) H 0.8004 0.6288 0.0158 0.019 Uiso 1.00 1 c R
H(37) H 0.8420 0.6078 -0.1047 0.019 Uiso 1.00 1 c R
H(38) H 0.9316 0.5584 0.0093 0.019 Uiso 1.00 1 c R
H(39) H 0.9018 0.4490 -0.1811 0.020 Uiso 1.00 1 c R
H(40) H 0.7559 0.4137 -0.2800 0.020 Uiso 1.00 1 c R
H(41) H 0.8412 0.3541 -0.1751 0.020 Uiso 1.00 1 c R
H(42) H 0.5533 0.3049 -0.2493 0.021 Uiso 1.00 1 c R
H(43) H 0.3711 0.3339 -0.2612 0.021 Uiso 1.00 1 c R
H(44) H 0.4566 0.2726 -0.1584 0.020 Uiso 1.00 1 c R

loop_
_atom_site_aniso_label
_atom_site_aniso_U_11
_atom_site_aniso_U_22
_atom_site_aniso_U_33
_atom_site_aniso_U_12
_atom_site_aniso_U_13
_atom_site_aniso_U_23
Rh(1) 0.00763(14) 0.00871(15) 0.00828(14) 0.00018(11) 0.00182(10) 0.00101(11)
Rh(2) 0.00751(14) 0.00875(15) 0.00849(14) 0.00044(11) 0.00239(10) 0.00089(11)
Cl(1) 0.0146(4) 0.0162(4) 0.0136(4) -0.0036(3) -0.0018(3) 0.0021(3)
Cl(2) 0.0184(4) 0.0128(4) 0.0168(4) 0.0037(3) 0.0062(3) 0.0007(3)
Cl(3) 0.0160(4) 0.0134(4) 0.0149(4) 0.0052(3) 0.0051(3) 0.0022(3)
Cl(4) 0.0145(4) 0.0176(4) 0.0120(4) -0.0038(3) 0.0001(3) -0.0005(3)
N(1) 0.0101(15) 0.0131(16) 0.0122(15) 0.0014(12) 0.0045(12) 0.0020(13)
N(2) 0.0135(17) 0.0164(18) 0.0131(16) -0.0011(13) 0.0026(13) 0.0076(13)
C(1) 0.0132(19) 0.017(2) 0.0158(19) -0.0002(15) 0.0045(15) 0.0053(16)
C(2) 0.013(2) 0.0109(19) 0.024(2) -0.0025(15) 0.0081(17) -0.0047(15)
C(3) 0.016(2) 0.015(2) 0.022(2) -0.0044(16) 0.0040(17) -0.0008(17)
C(4) 0.0087(17) 0.024(2) 0.0183(19) 0.0002(16) 0.0014(14) 0.0006(17)
C(5) 0.0152(19) 0.0084(17) 0.020(2) 0.0008(14) 0.0101(16) 0.0017(14)
C(6) 0.0108(18) 0.0087(18) 0.0101(17) 0.0029(13) 0.0037(14) 0.0028(13)
C(7) 0.0159(19) 0.015(2) 0.0065(16) 0.0023(14) -0.0007(14) 0.0073(14)
C(8) 0.0116(18) 0.0090(17) 0.0158(19) 0.0037(14) 0.0012(15) 0.0051(14)
C(9) 0.0115(19) 0.016(2) 0.0111(18) 0.0019(15) -0.0003(15) 0.0031(15)
C(10) 0.0123(18) 0.0099(17) 0.0114(17) 0.0003(14) 0.0003(14) 0.0034(14)
C(11) 0.016(2) 0.029(2) 0.0119(18) 0.0010(18) -0.0052(16) -0.0029(17)
C(12) 0.023(2) 0.017(2) 0.0130(17) 0.0006(16) 0.0087(16) 0.0001(15)
C(13) 0.0159(19) 0.0110(18) 0.0178(19) -0.0020(15) 0.0032(15) 0.0055(15)
C(14) 0.024(2) 0.0106(18) 0.023(2) -0.0006(16) 0.0135(18) -0.0039(16)
C(15) 0.0086(17) 0.0163(19) 0.0109(17) 0.0004(14) 0.0062(14) 0.0044(14)
C(16) 0.0058(17) 0.017(2) 0.0148(19) -0.0001(14) 0.0019(14) 0.0010(15)
C(17) 0.0141(19) 0.0184(19) 0.0167(19) 0.0009(15) 0.0045(15) -0.0005(15)
C(18) 0.0127(19) 0.019(2) 0.020(2) 0.0044(16) 0.0096(16) 0.0021(15)
C(19) 0.0078(17) 0.016(2) 0.0131(17) 0.0043(14) 0.0006(14) -0.0017(15)
C(20) 0.0098(18) 0.0109(18) 0.0105(17) 0.0026(14) -0.0018(13) 0.0013(14)
C(21) 0.0131(18) 0.0112(18) 0.0091(17) 0.0040(14) 0.0043(14) -0.0012(13)
C(22) 0.0119(18) 0.0141(19) 0.0052(16) 0.0038(14) 0.0010(14) 0.0061(14)
C(23) 0.0109(18) 0.015(2) 0.0097(17) 0.0027(14) 0.0041(14) 0.0039(15)
C(24) 0.0093(16) 0.0185(18) 0.0080(16) -0.0017(16) -0.0005(13) -0.0002(16)
C(25) 0.022(2) 0.0121(19) 0.019(2) 0.0008(16) 0.0066(17) -0.0007(15)
C(26) 0.0137(19) 0.017(2) 0.0156(18) -0.0019(15) 0.0010(15) 0.0022(16)
C(27) 0.0131(18) 0.024(2) 0.0128(17) 0.0011(16) 0.0065(14) -0.0044(17)
C(28) 0.0154(19) 0.020(2) 0.0148(19) -0.0006(16) 0.0020(15) 0.0007(16)

loop_
_atom_type_symbol
_atom_type_description
_atom_type_scat_dispersion_real
_atom_type_scat_dispersion_imag
_atom_type_scat_source
C C 0.003 0.002
;
International Tables for Crystallography
(1992, Vol. C, Tables 4.2.6.8 and 6.1.1.4)
;
H H 0.000 0.000
;
International Tables for Crystallography
(1992, Vol. C, Table 6.1.1.4)
;
Cl Cl 0.148 0.159
;
International Tables for Crystallography
(1992, Vol. C, Tables 4.2.6.8 and 6.1.1.4)
;
N N 0.006 0.003
;
International Tables for Crystallography
(1992, Vol. C, Tables 4.2.6.8 and 6.1.1.4)
;
Rh Rh -1.118 0.919
;
International Tables for Crystallography
(1992, Vol. C, Tables 4.2.6.8 and 6.1.1.4)
;

loop_
_geom_angle_atom_site_label_1
_geom_angle_atom_site_label_2
_geom_angle_atom_site_label_3
_geom_angle
_geom_angle_publ_flag
Cl(1) Rh(1) Cl(2) 93.23(3) yes
Cl(1) Rh(1) N(1) 86.67(8) yes
Cl(1) Rh(1) C(6) 130.12(10) yes
Cl(1) Rh(1) C(7) 158.29(11) yes
Cl(1) Rh(1) C(8) 123.81(10) yes
Cl(1) Rh(1) C(9) 92.98(10) yes
Cl(1) Rh(1) C(10) 95.88(9) yes
Cl(2) Rh(1) N(1) 85.84(9) yes
Cl(2) Rh(1) C(6) 136.54(10) yes
Cl(2) Rh(1) C(7) 100.76(11) yes
Cl(2) Rh(1) C(8) 95.17(11) yes
Cl(2) Rh(1) C(9) 122.75(12) yes
Cl(2) Rh(1) C(10) 159.94(11) yes
N(1) Rh(1) C(6) 92.85(14) yes
N(1) Rh(1) C(7) 110.66(14) yes
N(1) Rh(1) C(8) 149.29(13) yes
N(1) Rh(1) C(9) 151.35(15) yes
N(1) Rh(1) C(10) 112.46(14) yes
C(6) Rh(1) C(7) 39.78(15) yes
C(6) Rh(1) C(8) 65.57(15) yes
C(6) Rh(1) C(9) 65.74(15) yes
C(6) Rh(1) C(10) 39.24(13) yes
C(7) Rh(1) C(8) 38.94(15) yes
C(7) Rh(1) C(9) 65.50(14) yes
C(7) Rh(1) C(10) 65.92(13) yes
C(8) Rh(1) C(9) 38.45(14) yes
C(8) Rh(1) C(10) 64.95(15) yes
C(9) Rh(1) C(10) 39.03(16) yes
Cl(3) Rh(2) Cl(4) 93.41(3) yes
Cl(3) Rh(2) N(2) 87.10(10) yes
Cl(3) Rh(2) C(20) 130.16(10) yes
Cl(3) Rh(2) C(21) 158.09(11) yes
Cl(3) Rh(2) C(22) 123.14(11) yes
Cl(3) Rh(2) C(23) 93.21(11) yes
Cl(3) Rh(2) C(24) 95.51(11) yes
Cl(4) Rh(2) N(2) 84.81(8) yes
Cl(4) Rh(2) C(20) 136.30(10) yes
Cl(4) Rh(2) C(21) 100.63(9) yes
Cl(4) Rh(2) C(22) 95.38(9) yes
Cl(4) Rh(2) C(23) 122.57(10) yes
Cl(4) Rh(2) C(24) 160.10(12) yes
N(2) Rh(2) C(20) 93.17(14) yes
N(2) Rh(2) C(21) 110.71(14) yes
N(2) Rh(2) C(22) 149.60(15) yes
N(2) Rh(2) C(23) 152.50(13) yes
N(2) Rh(2) C(24) 113.35(13) yes
C(20) Rh(2) C(21) 39.88(13) yes
C(20) Rh(2) C(22) 65.90(14) yes
C(20) Rh(2) C(23) 65.87(15) yes
C(20) Rh(2) C(24) 39.67(15) yes
C(21) Rh(2) C(22) 39.28(16) yes
C(21) Rh(2) C(23) 65.06(15) yes
C(21) Rh(2) C(24) 66.20(15) yes
C(22) Rh(2) C(23) 37.54(14) yes
C(22) Rh(2) C(24) 64.89(15) yes
C(23) Rh(2) C(24) 39.21(14) yes
Rh(1) N(1) C(1) 120.4(2) yes
Rh(2) N(2) C(15) 118.7(2) yes
N(1) C(1) C(2) 109.6(3) yes
N(1) C(1) C(3) 111.9(3) yes
C(2) C(1) C(3) 104.3(3) yes
C(1) C(2) C(5) 103.9(3) yes
C(1) C(3) C(4) 106.5(3) yes
C(3) C(4) C(5) 104.8(2) yes
C(2) C(5) C(4) 100.4(3) yes
C(2) C(5) C(6) 111.8(3) yes
C(4) C(5) C(6) 116.2(3) yes
Rh(1) C(6) C(5) 121.4(2) yes
Rh(1) C(6) C(7) 70.3(2) yes
Rh(1) C(6) C(10) 71.2(2) yes
C(5) C(6) C(7) 131.2(3) yes
C(5) C(6) C(10) 121.1(3) yes
C(7) C(6) C(10) 107.7(3) yes
Rh(1) C(7) C(6) 69.94(19) yes
Rh(1) C(7) C(8) 72.6(2) yes
Rh(1) C(7) C(11) 128.3(2) yes
C(6) C(7) C(8) 107.9(3) yes
C(6) C(7) C(11) 130.6(3) yes
C(8) C(7) C(11) 121.1(3) yes
Rh(1) C(8) C(7) 68.5(2) yes
Rh(1) C(8) C(9) 70.6(2) yes
Rh(1) C(8) C(12) 125.6(2) yes
C(7) C(8) C(9) 108.3(3) yes
C(7) C(8) C(12) 124.3(3) yes
C(9) C(8) C(12) 127.4(3) yes
Rh(1) C(9) C(8) 71.0(2) yes
Rh(1) C(9) C(10) 69.3(2) yes
Rh(1) C(9) C(13) 127.0(2) yes
C(8) C(9) C(10) 107.6(3) yes
C(8) C(9) C(13) 128.1(4) yes
C(10) C(9) C(13) 124.2(3) yes
Rh(1) C(10) C(6) 69.5(2) yes
Rh(1) C(10) C(9) 71.7(2) yes
Rh(1) C(10) C(14) 129.4(2) yes
C(6) C(10) C(9) 108.4(3) yes
C(6) C(10) C(14) 129.0(3) yes
C(9) C(10) C(14) 122.3(3) yes
N(2) C(15) C(16) 110.9(3) yes
N(2) C(15) C(17) 112.4(3) yes
C(16) C(15) C(17) 104.8(3) yes
C(15) C(16) C(19) 103.0(3) yes
C(15) C(17) C(18) 106.4(3) yes
C(17) C(18) C(19) 104.9(3) yes
C(16) C(19) C(18) 99.3(3) yes
C(16) C(19) C(20) 112.7(3) yes
C(18) C(19) C(20) 116.6(3) yes
Rh(2) C(20) C(19) 121.4(2) yes
Rh(2) C(20) C(21) 70.20(19) yes
Rh(2) C(20) C(24) 70.79(19) yes
C(19) C(20) C(21) 131.2(3) yes
C(19) C(20) C(24) 121.5(3) yes
C(21) C(20) C(24) 107.1(3) yes
Rh(2) C(21) C(20) 69.9(2) yes
Rh(2) C(21) C(22) 72.4(2) yes
Rh(2) C(21) C(25) 129.2(2) yes
C(20) C(21) C(22) 107.8(3) yes
C(20) C(21) C(25) 130.2(3) yes
C(22) C(21) C(25) 121.5(3) yes
Rh(2) C(22) C(21) 68.3(2) yes
Rh(2) C(22) C(23) 70.7(2) yes
Rh(2) C(22) C(26) 127.5(2) yes
C(21) C(22) C(23) 108.3(3) yes
C(21) C(22) C(26) 123.7(3) yes
C(23) C(22) C(26) 128.0(4) yes
Rh(2) C(23) C(22) 71.8(2) yes
Rh(2) C(23) C(24) 69.4(2) yes
Rh(2) C(23) C(27) 126.5(2) yes
C(22) C(23) C(24) 109.2(3) yes
C(22) C(23) C(27) 127.9(3) yes
C(24) C(23) C(27) 122.9(3) yes
Rh(2) C(24) C(20) 69.53(19) yes
Rh(2) C(24) C(23) 71.41(19) yes
Rh(2) C(24) C(28) 129.1(2) yes
C(20) C(24) C(23) 107.5(3) yes
C(20) C(24) C(28) 128.5(3) yes
C(23) C(24) C(28) 123.7(3) yes
Rh(1) N(1) H(1) 106.7 no
Rh(1) N(1) H(2) 106.7 no
C(1) N(1) H(1) 106.6 no
C(1) N(1) H(2) 106.7 no
H(1) N(1) H(2) 109.5 no
Rh(2) N(2) H(3) 107.2 no
Rh(2) N(2) H(4) 107.1 no
C(15) N(2) H(3) 107.1 no
C(15) N(2) H(4) 107.1 no
H(3) N(2) H(4) 109.5 no
N(1) C(1) H(5) 110.3 no
C(2) C(1) H(5) 110.3 no
C(3) C(1) H(5) 110.3 no
C(1) C(2) H(6) 110.8 no
C(1) C(2) H(7) 110.8 no
C(5) C(2) H(6) 110.8 no
C(5) C(2) H(7) 110.9 no
H(6) C(2) H(7) 109.5 no
C(1) C(3) H(8) 110.2 no
C(1) C(3) H(9) 110.3 no
C(4) C(3) H(8) 110.2 no
C(4) C(3) H(9) 110.2 no
H(8) C(3) H(9) 109.5 no
C(3) C(4) H(10) 110.6 no
C(3) C(4) H(11) 110.7 no
C(5) C(4) H(10) 110.6 no
C(5) C(4) H(11) 110.6 no
H(10) C(4) H(11) 109.5 no
C(2) C(5) H(12) 109.4 no
C(4) C(5) H(12) 109.4 no
C(6) C(5) H(12) 109.4 no
C(7) C(11) H(13) 109.4 no
C(7) C(11) H(14) 109.4 no
C(7) C(11) H(15) 109.6 no
H(13) C(11) H(14) 109.5 no
H(13) C(11) H(15) 109.5 no
H(14) C(11) H(15) 109.5 no
C(8) C(12) H(16) 109.4 no
C(8) C(12) H(17) 109.5 no
C(8) C(12) H(18) 109.5 no
H(16) C(12) H(17) 109.5 no
H(16) C(12) H(18) 109.5 no
H(17) C(12) H(18) 109.5 no
C(9) C(13) H(19) 109.4 no
C(9) C(13) H(20) 109.5 no
C(9) C(13) H(21) 109.5 no
H(19) C(13) H(20) 109.5 no
H(19) C(13) H(21) 109.5 no
H(20) C(13) H(21) 109.5 no
C(10) C(14) H(22) 109.5 no
C(10) C(14) H(23) 109.5 no
C(10) C(14) H(24) 109.4 no
H(22) C(14) H(23) 109.5 no
H(22) C(14) H(24) 109.5 no
H(23) C(14) H(24) 109.5 no
N(2) C(15) H(25) 109.5 no
C(16) C(15) H(25) 109.5 no
C(17) C(15) H(25) 109.5 no
C(15) C(16) H(26) 111.0 no
C(15) C(16) H(27) 111.0 no
C(19) C(16) H(26) 111.1 no
C(19) C(16) H(27) 111.1 no
H(26) C(16) H(27) 109.5 no
C(15) C(17) H(28) 110.1 no
C(15) C(17) H(29) 110.3 no
C(18) C(17) H(28) 110.2 no
C(18) C(17) H(29) 110.3 no
H(28) C(17) H(29) 109.5 no
C(17) C(18) H(30) 110.7 no
C(17) C(18) H(31) 110.5 no
C(19) C(18) H(30) 110.6 no
C(19) C(18) H(31) 110.6 no
H(30) C(18) H(31) 109.5 no
C(16) C(19) H(32) 109.2 no
C(18) C(19) H(32) 109.2 no
C(20) C(19) H(32) 109.3 no
C(21) C(25) H(33) 109.4 no
C(21) C(25) H(34) 109.4 no
C(21) C(25) H(35) 109.6 no
H(33) C(25) H(34) 109.5 no
H(33) C(25) H(35) 109.5 no
H(34) C(25) H(35) 109.5 no
C(22) C(26) H(36) 109.5 no
C(22) C(26) H(37) 109.5 no
C(22) C(26) H(38) 109.5 no
H(36) C(26) H(37) 109.5 no
H(36) C(26) H(38) 109.5 no
H(37) C(26) H(38) 109.5 no
C(23) C(27) H(39) 109.5 no
C(23) C(27) H(40) 109.5 no
C(23) C(27) H(41) 109.5 no
H(39) C(27) H(40) 109.5 no
H(39) C(27) H(41) 109.5 no
H(40) C(27) H(41) 109.5 no
C(24) C(28) H(42) 109.5 no
C(24) C(28) H(43) 109.5 no
C(24) C(28) H(44) 109.4 no
H(42) C(28) H(43) 109.5 no
H(42) C(28) H(44) 109.5 no
H(43) C(28) H(44) 109.5 no

loop_
_geom_bond_atom_site_label_1
_geom_bond_atom_site_label_2
_geom_bond_distance
_geom_bond_publ_flag
Rh(1) Cl(1) 2.4350(8) yes
Rh(1) Cl(2) 2.4325(12) yes
Rh(1) N(1) 2.124(3) yes
Rh(1) C(6) 2.126(3) yes
Rh(1) C(7) 2.130(3) yes
Rh(1) C(8) 2.185(4) yes
Rh(1) C(9) 2.180(4) yes
Rh(1) C(10) 2.149(3) yes
Rh(2) Cl(3) 2.4522(12) yes
Rh(2) Cl(4) 2.4201(9) yes
Rh(2) N(2) 2.133(3) yes
Rh(2) C(20) 2.132(3) yes
Rh(2) C(21) 2.135(3) yes
Rh(2) C(22) 2.190(4) yes
Rh(2) C(23) 2.176(4) yes
Rh(2) C(24) 2.149(3) yes
N(1) C(1) 1.491(5) yes
N(2) C(15) 1.497(5) yes
C(1) C(2) 1.544(5) yes
C(1) C(3) 1.532(5) yes
C(2) C(5) 1.540(5) yes
C(3) C(4) 1.545(5) yes
C(4) C(5) 1.532(5) yes
C(5) C(6) 1.524(6) yes
C(6) C(7) 1.448(5) yes
C(6) C(10) 1.435(5) yes
C(7) C(8) 1.439(6) yes
C(7) C(11) 1.496(5) yes
C(8) C(9) 1.437(5) yes
C(8) C(12) 1.487(6) yes
C(9) C(10) 1.446(6) yes
C(9) C(13) 1.501(5) yes
C(10) C(14) 1.500(5) yes
C(15) C(16) 1.532(5) yes
C(15) C(17) 1.529(6) yes
C(16) C(19) 1.559(5) yes
C(17) C(18) 1.529(5) yes
C(18) C(19) 1.539(6) yes
C(19) C(20) 1.501(5) yes
C(20) C(21) 1.455(5) yes
C(20) C(24) 1.452(5) yes
C(21) C(22) 1.455(6) yes
C(21) C(25) 1.492(5) yes
C(22) C(23) 1.405(5) yes
C(22) C(26) 1.496(5) yes
C(23) C(24) 1.451(5) yes
C(23) C(27) 1.506(6) yes
C(24) C(28) 1.489(5) yes
N(1) H(1) 0.950 no
N(1) H(2) 0.950 no
N(2) H(3) 0.950 no
N(2) H(4) 0.950 no
C(1) H(5) 0.950 no
C(2) H(6) 0.950 no
C(2) H(7) 0.950 no
C(3) H(8) 0.950 no
C(3) H(9) 0.950 no
C(4) H(10) 0.950 no
C(4) H(11) 0.950 no
C(5) H(12) 0.950 no
C(11) H(13) 0.950 no
C(11) H(14) 0.950 no
C(11) H(15) 0.950 no
C(12) H(16) 0.950 no
C(12) H(17) 0.950 no
C(12) H(18) 0.950 no
C(13) H(19) 0.950 no
C(13) H(20) 0.950 no
C(13) H(21) 0.950 no
C(14) H(22) 0.950 no
C(14) H(23) 0.950 no
C(14) H(24) 0.950 no
C(15) H(25) 0.950 no
C(16) H(26) 0.950 no
C(16) H(27) 0.950 no
C(17) H(28) 0.950 no
C(17) H(29) 0.950 no
C(18) H(30) 0.950 no
C(18) H(31) 0.950 no
C(19) H(32) 0.950 no
C(25) H(33) 0.950 no
C(25) H(34) 0.950 no
C(25) H(35) 0.950 no
C(26) H(36) 0.950 no
C(26) H(37) 0.950 no
C(26) H(38) 0.950 no
C(27) H(39) 0.950 no
C(27) H(40) 0.950 no
C(27) H(41) 0.950 no
C(28) H(42) 0.950 no
C(28) H(43) 0.950 no
C(28) H(44) 0.950 no

loop_
_geom_contact_atom_site_label_1
_geom_contact_atom_site_label_2
_geom_contact_distance
_geom_contact_site_symmetry_2
Cl(1) N(2) 3.269(3) .
Cl(1) C(21) 3.421(3) 2_645
Cl(1) C(22) 3.430(3) 2_645
Cl(2) N(2) 3.469(3) .
Cl(3) N(1) 3.282(3) .
Cl(4) N(1) 3.529(3) .
Cl(4) C(7) 3.571(3) 2_756
N(1) Cl(3) 3.282(3) .
N(1) Cl(4) 3.529(3) .
N(1) N(2) 3.425(4) .
N(2) Cl(1) 3.269(3) .
N(2) Cl(2) 3.469(3) .
N(2) N(1) 3.425(4) .
C(7) Cl(4) 3.571(3) 2_746
C(21) Cl(1) 3.421(3) 2_655
C(22) Cl(1) 3.430(3) 2_655
Rh(1) H(10) 3.565 1_455
Cl(1) H(3) 2.456 .
Cl(1) H(4) 3.484 .
Cl(1) H(7) 3.160 1_455
Cl(1) H(10) 3.405 1_455
Cl(1) H(25) 3.104 .
Cl(1) H(34) 3.220 2_645
Cl(1) H(37) 3.569 2_645
Cl(2) H(3) 3.461 .
Cl(2) H(4) 2.713 .
Cl(2) H(8) 3.130 1_455
Cl(2) H(10) 3.311 1_455
Cl(2) H(20) 3.257 2_656
Cl(2) H(23) 3.377 2_756
Cl(2) H(40) 3.221 1_556
Cl(2) H(42) 3.594 1_556
Cl(3) H(1) 2.480 .
Cl(3) H(2) 3.471 .
Cl(3) H(5) 3.092 .
Cl(3) H(16) 3.447 1_554
Cl(3) H(27) 3.106 1_655
Cl(3) H(33) 3.528 2_645
Cl(3) H(34) 3.319 2_645
Cl(3) H(37) 3.594 2_745
Cl(4) H(1) 3.530 .
Cl(4) H(2) 2.760 .
Cl(4) H(28) 3.083 1_655
Cl(4) H(30) 3.080 1_655
N(1) H(3) 2.906 .
N(1) H(4) 3.172 .
N(2) H(1) 2.930 .
N(2) H(2) 3.146 .
C(1) H(25) 3.066 1_655
C(1) H(37) 3.191 2_745
C(2) H(37) 2.712 2_745
C(2) H(39) 3.084 2_745
C(2) H(40) 3.355 2_745
C(3) H(20) 3.101 2_756
C(3) H(22) 3.530 2_756
C(3) H(25) 3.279 1_655
C(3) H(28) 3.562 1_655
C(4) H(18) 2.834 1_655
C(4) H(19) 3.091 1_655
C(4) H(43) 3.582 1_656
C(5) H(19) 3.170 1_655
C(5) H(21) 3.537 1_655
C(8) H(10) 3.436 1_455
C(8) H(28) 3.520 2_646
C(9) H(10) 3.391 1_455
C(9) H(28) 3.365 2_646
C(11) H(23) 3.499 2_756
C(11) H(35) 3.412 2_746
C(11) H(36) 3.495 2_746
C(11) H(41) 3.508 1_556
C(11) H(43) 3.150 1_656
C(11) H(44) 3.443 1_656
C(12) H(10) 3.103 1_455
C(12) H(11) 3.429 1_455
C(12) H(28) 3.581 2_646
C(12) H(29) 3.238 2_646
C(12) H(31) 3.296 2_646
C(12) H(33) 3.067 2_646
C(12) H(41) 3.550 1_556
C(12) H(42) 2.922 1_556
C(12) H(44) 3.576 1_556
C(13) H(8) 3.379 2_746
C(13) H(10) 3.032 1_455
C(13) H(12) 3.089 1_455
C(13) H(28) 3.197 2_646
C(13) H(29) 3.270 2_646
C(14) H(9) 3.190 2_746
C(14) H(15) 3.380 2_746
C(14) H(32) 3.151 2_645
C(14) H(39) 3.249 2_745
C(14) H(40) 3.549 2_745
C(14) H(43) 2.940 2_645
C(15) H(5) 3.104 1_455
C(15) H(8) 3.400 1_455
C(16) H(34) 3.210 2_645
C(16) H(36) 3.066 2_645
C(17) H(5) 3.513 1_455
C(17) H(8) 3.526 1_455
C(17) H(17) 2.820 2_656
C(17) H(19) 3.308 2_656
C(17) H(20) 3.358 2_656
C(18) H(17) 2.991 2_656
C(18) H(38) 2.748 1_455
C(18) H(39) 3.372 1_455
C(19) H(24) 3.311 2_655
C(19) H(39) 3.273 1_455
C(20) H(24) 3.544 2_655
C(22) H(7) 3.319 2_755
C(22) H(30) 3.450 1_655
C(23) H(7) 3.355 2_755
C(23) H(30) 3.593 1_655
C(24) H(22) 3.350 2_655
C(25) H(17) 3.076 2_656
C(25) H(26) 3.182 2_655
C(25) H(44) 2.942 2_655
C(26) H(6) 3.497 2_755
C(26) H(7) 3.020 2_755
C(26) H(14) 3.304 2_756
C(26) H(26) 3.574 2_655
C(26) H(27) 3.276 2_655
C(26) H(30) 3.018 1_655
C(26) H(31) 3.442 1_655
C(27) H(6) 3.296 2_755
C(27) H(7) 3.119 2_755
C(27) H(15) 3.322 1_554
C(27) H(16) 3.490 1_554
C(27) H(23) 3.375 2_755
C(27) H(24) 3.280 2_755
C(27) H(30) 3.373 1_655
C(27) H(32) 3.193 1_655
C(28) H(11) 3.226 1_454
C(28) H(13) 3.012 1_454
C(28) H(16) 3.414 1_554
C(28) H(18) 3.148 1_554
C(28) H(22) 2.978 2_655
C(28) H(34) 3.431 2_645
C(28) H(35) 3.599 2_645
H(1) Cl(3) 2.480 .
H(1) Cl(4) 3.530 .
H(1) N(2) 2.930 .
H(1) H(3) 2.270 .
H(1) H(4) 2.942 .
H(2) Cl(3) 3.471 .
H(2) Cl(4) 2.760 .
H(2) N(2) 3.146 .
H(2) H(3) 2.890 .
H(2) H(4) 2.688 .
H(2) H(23) 3.457 2_756
H(3) Cl(1) 2.456 .
H(3) Cl(2) 3.461 .
H(3) N(1) 2.906 .
H(3) H(1) 2.270 .
H(3) H(2) 2.890 .
H(3) H(34) 2.953 2_645
H(4) Cl(1) 3.484 .
H(4) Cl(2) 2.713 .
H(4) N(1) 3.172 .
H(4) H(1) 2.942 .
H(4) H(2) 2.688 .
H(5) Cl(3) 3.092 .
H(5) C(15) 3.104 1_655
H(5) C(17) 3.513 1_655
H(5) H(25) 2.286 1_655
H(5) H(27) 3.157 1_655
H(5) H(28) 2.991 1_655
H(5) H(37) 2.737 2_745
H(6) C(26) 3.497 2_745
H(6) C(27) 3.296 2_745
H(6) H(37) 2.671 2_745
H(6) H(39) 2.597 2_745
H(6) H(40) 3.203 2_745
H(7) Cl(1) 3.160 1_655
H(7) C(22) 3.319 2_745
H(7) C(23) 3.355 2_745
H(7) C(26) 3.020 2_745
H(7) C(27) 3.119 2_745
H(7) H(21) 3.168 1_655
H(7) H(25) 3.435 1_655
H(7) H(37) 2.168 2_745
H(7) H(38) 3.529 2_745
H(7) H(39) 2.757 2_745
H(7) H(40) 2.901 2_745
H(8) Cl(2) 3.130 1_655
H(8) C(13) 3.379 2_756
H(8) C(15) 3.400 1_655
H(8) C(17) 3.526 1_655
H(8) H(20) 2.432 2_756
H(8) H(22) 3.498 2_756
H(8) H(25) 2.654 1_655
H(8) H(28) 2.923 1_655
H(9) C(14) 3.190 2_756
H(9) H(20) 2.933 2_756
H(9) H(22) 2.774 2_756
H(9) H(23) 2.808 2_756
H(9) H(43) 3.169 1_656
H(10) Rh(1) 3.565 1_655
H(10) Cl(1) 3.405 1_655
H(10) Cl(2) 3.311 1_655
H(10) C(8) 3.436 1_655
H(10) C(9) 3.391 1_655
H(10) C(12) 3.103 1_655
H(10) C(13) 3.032 1_655
H(10) H(17) 3.443 1_655
H(10) H(18) 2.280 1_655
H(10) H(19) 2.505 1_655
H(10) H(21) 2.938 1_655
H(11) C(12) 3.429 1_655
H(11) C(28) 3.226 1_656
H(11) H(17) 3.548 1_655
H(11) H(18) 2.558 1_655
H(11) H(19) 3.292 1_655
H(11) H(35) 3.297 2_746
H(11) H(42) 3.084 1_656
H(11) H(43) 2.875 1_656
H(11) H(44) 3.182 1_656
H(12) C(13) 3.089 1_655
H(12) H(19) 2.473 1_655
H(12) H(20) 3.596 1_655
H(12) H(21) 2.874 1_655
H(12) H(40) 3.068 2_745
H(13) C(28) 3.012 1_656
H(13) H(22) 3.342 2_756
H(13) H(23) 3.414 2_756
H(13) H(35) 3.118 2_746
H(13) H(42) 3.377 1_656
H(13) H(43) 2.445 1_656
H(13) H(44) 2.813 1_656
H(14) C(26) 3.304 2_746
H(14) H(26) 3.320 1_656
H(14) H(27) 3.196 1_656
H(14) H(35) 2.888 2_746
H(14) H(36) 2.563 2_746
H(14) H(38) 3.217 2_746
H(14) H(41) 3.433 1_556
H(14) H(43) 3.404 1_656
H(14) H(44) 3.302 1_656
H(15) C(14) 3.380 2_756
H(15) C(27) 3.322 1_556
H(15) H(22) 3.323 2_756
H(15) H(23) 2.754 2_756
H(15) H(24) 3.579 2_756
H(15) H(32) 3.506 1_656
H(15) H(39) 3.496 1_556
H(15) H(40) 3.229 1_556
H(15) H(41) 2.749 1_556
H(15) H(43) 3.178 1_656
H(16) Cl(3) 3.447 1_556
H(16) C(27) 3.490 1_556
H(16) C(28) 3.414 1_556
H(16) H(31) 3.392 2_646
H(16) H(33) 3.205 2_646
H(16) H(40) 3.494 1_556
H(16) H(41) 2.694 1_556
H(16) H(42) 2.629 1_556
H(16) H(44) 3.399 1_556
H(17) C(17) 2.820 2_646
H(17) C(18) 2.991 2_646
H(17) C(25) 3.076 2_646
H(17) H(10) 3.443 1_455
H(17) H(11) 3.548 1_455
H(17) H(28) 2.842 2_646
H(17) H(29) 2.354 2_646
H(17) H(30) 3.366 2_646
H(17) H(31) 2.449 2_646
H(17) H(33) 2.300 2_646
H(17) H(34) 3.566 2_646
H(17) H(35) 3.071 2_646
H(17) H(42) 3.362 1_556
H(18) C(4) 2.834 1_455
H(18) C(28) 3.148 1_556
H(18) H(10) 2.280 1_455
H(18) H(11) 2.558 1_455
H(18) H(29) 3.569 2_646
H(18) H(33) 3.304 2_646
H(18) H(35) 3.520 2_646
H(18) H(42) 2.415 1_556
H(18) H(43) 3.483 1_556
H(18) H(44) 3.155 1_556
H(19) C(4) 3.091 1_455
H(19) C(5) 3.170 1_455
H(19) C(17) 3.308 2_646
H(19) H(10) 2.505 1_455
H(19) H(11) 3.292 1_455
H(19) H(12) 2.473 1_455
H(19) H(28) 3.063 2_646
H(19) H(29) 2.694 2_646
H(20) Cl(2) 3.257 2_646
H(20) C(3) 3.101 2_746
H(20) C(17) 3.358 2_646
H(20) H(8) 2.432 2_746
H(20) H(9) 2.933 2_746
H(20) H(12) 3.596 1_455
H(20) H(28) 2.784 2_646
H(20) H(29) 3.135 2_646
H(20) H(43) 3.404 2_645
H(21) C(5) 3.537 1_455
H(21) H(7) 3.168 1_455
H(21) H(10) 2.938 1_455
H(21) H(12) 2.874 1_455
H(21) H(40) 2.941 2_645
H(21) H(42) 3.596 2_645
H(21) H(43) 3.357 2_645
H(22) C(3) 3.530 2_746
H(22) C(24) 3.350 2_645
H(22) C(28) 2.978 2_645
H(22) H(8) 3.498 2_746
H(22) H(9) 2.774 2_746
H(22) H(13) 3.342 2_746
H(22) H(15) 3.323 2_746
H(22) H(32) 3.101 2_645
H(22) H(42) 3.374 2_645
H(22) H(43) 2.129 2_645
H(23) Cl(2) 3.377 2_746
H(23) C(11) 3.499 2_746
H(23) C(27) 3.375 2_745
H(23) H(2) 3.457 2_746
H(23) H(9) 2.808 2_746
H(23) H(13) 3.414 2_746
H(23) H(15) 2.754 2_746
H(23) H(32) 3.434 2_645
H(23) H(39) 3.070 2_745
H(23) H(40) 2.979 2_745
H(23) H(41) 3.563 2_745
H(23) H(43) 3.235 2_645
H(24) C(19) 3.311 2_645
H(24) C(20) 3.544 2_645
H(24) C(27) 3.280 2_745
H(24) H(15) 3.579 2_746
H(24) H(32) 2.489 2_645
H(24) H(39) 2.579 2_745
H(24) H(40) 3.235 2_745
H(24) H(43) 3.114 2_645
H(25) Cl(1) 3.104 .
H(25) C(1) 3.066 1_455
H(25) C(3) 3.279 1_455
H(25) H(5) 2.286 1_455
H(25) H(7) 3.435 1_455
H(25) H(8) 2.654 1_455
H(25) H(36) 3.549 2_645
H(25) H(37) 3.306 2_645
H(26) C(25) 3.182 2_645
H(26) C(26) 3.574 2_645
H(26) H(14) 3.320 1_454
H(26) H(34) 2.369 2_645
H(26) H(35) 3.209 2_645
H(26) H(36) 2.748 2_645
H(27) Cl(3) 3.106 1_455
H(27) C(26) 3.276 2_645
H(27) H(5) 3.157 1_455
H(27) H(14) 3.196 1_454
H(27) H(34) 3.460 2_645
H(27) H(36) 2.594 2_645
H(27) H(37) 3.123 2_645
H(27) H(41) 3.297 1_455
H(28) Cl(4) 3.083 1_455
H(28) C(3) 3.562 1_455
H(28) C(8) 3.520 2_656
H(28) C(9) 3.365 2_656
H(28) C(12) 3.581 2_656
H(28) C(13) 3.197 2_656
H(28) H(5) 2.991 1_455
H(28) H(8) 2.923 1_455
H(28) H(17) 2.842 2_656
H(28) H(19) 3.063 2_656
H(28) H(20) 2.784 2_656
H(29) C(12) 3.238 2_656
H(29) C(13) 3.270 2_656
H(29) H(17) 2.354 2_656
H(29) H(18) 3.569 2_656
H(29) H(19) 2.694 2_656
H(29) H(20) 3.135 2_656
H(30) Cl(4) 3.080 1_455
H(30) C(22) 3.450 1_455
H(30) C(23) 3.593 1_455
H(30) C(26) 3.018 1_455
H(30) C(27) 3.373 1_455
H(30) H(17) 3.366 2_656
H(30) H(37) 3.433 1_455
H(30) H(38) 2.138 1_455
H(30) H(39) 2.814 1_455
H(30) H(41) 3.351 1_455
H(31) C(12) 3.296 2_656
H(31) C(26) 3.442 1_455
H(31) H(16) 3.392 2_656
H(31) H(17) 2.449 2_656
H(31) H(38) 2.543 1_455
H(32) C(14) 3.151 2_655
H(32) C(27) 3.193 1_455
H(32) H(15) 3.506 1_454
H(32) H(22) 3.101 2_655
H(32) H(23) 3.434 2_655
H(32) H(24) 2.489 2_655
H(32) H(39) 2.493 1_455
H(32) H(41) 3.057 1_455
H(33) Cl(3) 3.528 2_655
H(33) C(12) 3.067 2_656
H(33) H(16) 3.205 2_656
H(33) H(17) 2.300 2_656
H(33) H(18) 3.304 2_656
H(33) H(44) 3.117 2_655
H(34) Cl(1) 3.220 2_655
H(34) Cl(3) 3.319 2_655
H(34) C(16) 3.210 2_655
H(34) C(28) 3.431 2_655
H(34) H(3) 2.953 2_655
H(34) H(17) 3.566 2_656
H(34) H(26) 2.369 2_655
H(34) H(27) 3.460 2_655
H(34) H(44) 2.501 2_655
H(35) C(11) 3.412 2_756
H(35) C(28) 3.599 2_655
H(35) H(11) 3.297 2_756
H(35) H(13) 3.118 2_756
H(35) H(14) 2.888 2_756
H(35) H(17) 3.071 2_656
H(35) H(18) 3.520 2_656
H(35) H(26) 3.209 2_655
H(35) H(44) 2.747 2_655
H(36) C(11) 3.495 2_756
H(36) C(16) 3.066 2_655
H(36) H(14) 2.563 2_756
H(36) H(25) 3.549 2_655
H(36) H(26) 2.748 2_655
H(36) H(27) 2.594 2_655
H(37) Cl(1) 3.569 2_655
H(37) Cl(3) 3.594 2_755
H(37) C(1) 3.191 2_755
H(37) C(2) 2.712 2_755
H(37) H(5) 2.737 2_755
H(37) H(6) 2.671 2_755
H(37) H(7) 2.168 2_755
H(37) H(25) 3.306 2_655
H(37) H(27) 3.123 2_655
H(37) H(30) 3.433 1_655
H(38) C(18) 2.748 1_655
H(38) H(7) 3.529 2_755
H(38) H(14) 3.217 2_756
H(38) H(30) 2.138 1_655
H(38) H(31) 2.543 1_655
H(39) C(2) 3.084 2_755
H(39) C(14) 3.249 2_755
H(39) C(18) 3.372 1_655
H(39) C(19) 3.273 1_655
H(39) H(6) 2.597 2_755
H(39) H(7) 2.757 2_755
H(39) H(15) 3.496 1_554
H(39) H(23) 3.070 2_755
H(39) H(24) 2.579 2_755
H(39) H(30) 2.814 1_655
H(39) H(32) 2.493 1_655
H(40) Cl(2) 3.221 1_554
H(40) C(2) 3.355 2_755
H(40) C(14) 3.549 2_755
H(40) H(6) 3.203 2_755
H(40) H(7) 2.901 2_755
H(40) H(12) 3.068 2_755
H(40) H(15) 3.229 1_554
H(40) H(16) 3.494 1_554
H(40) H(21) 2.941 2_655
H(40) H(23) 2.979 2_755
H(40) H(24) 3.235 2_755
H(41) C(11) 3.508 1_554
H(41) C(12) 3.550 1_554
H(41) H(14) 3.433 1_554
H(41) H(15) 2.749 1_554
H(41) H(16) 2.694 1_554
H(41) H(23) 3.563 2_755
H(41) H(27) 3.297 1_655
H(41) H(30) 3.351 1_655
H(41) H(32) 3.057 1_655
H(42) Cl(2) 3.594 1_554
H(42) C(12) 2.922 1_554
H(42) H(11) 3.084 1_454
H(42) H(13) 3.377 1_454
H(42) H(16) 2.629 1_554
H(42) H(17) 3.362 1_554
H(42) H(18) 2.415 1_554
H(42) H(21) 3.596 2_655
H(42) H(22) 3.374 2_655
H(43) C(4) 3.582 1_454
H(43) C(11) 3.150 1_454
H(43) C(14) 2.940 2_655
H(43) H(9) 3.169 1_454
H(43) H(11) 2.875 1_454
H(43) H(13) 2.445 1_454
H(43) H(14) 3.404 1_454
H(43) H(15) 3.178 1_454
H(43) H(18) 3.483 1_554
H(43) H(20) 3.404 2_655
H(43) H(21) 3.357 2_655
H(43) H(22) 2.129 2_655
H(43) H(23) 3.235 2_655
H(43) H(24) 3.114 2_655
H(44) C(11) 3.443 1_454
H(44) C(12) 3.576 1_554
H(44) C(25) 2.942 2_645
H(44) H(11) 3.182 1_454
H(44) H(13) 2.813 1_454
H(44) H(14) 3.302 1_454
H(44) H(16) 3.399 1_554
H(44) H(18) 3.155 1_554
H(44) H(33) 3.117 2_645
H(44) H(34) 2.501 2_645
H(44) H(35) 2.747 2_645

loop_
_geom_torsion_atom_site_label_1
_geom_torsion_atom_site_label_2
_geom_torsion_atom_site_label_3
_geom_torsion_atom_site_label_4
_geom_torsion
Cl(1) Rh(1) N(1) C(1) -129.7(2)
Cl(1) Rh(1) C(6) C(5) 80.6(3)
Cl(1) Rh(1) C(6) C(7) -152.47(18)
Cl(1) Rh(1) C(6) C(10) -34.9(2)
Cl(1) Rh(1) C(7) C(6) 72.9(4)
Cl(1) Rh(1) C(7) C(8) -44.4(4)
Cl(1) Rh(1) C(7) C(11) -160.7(2)
Cl(1) Rh(1) C(8) C(7) 161.87(18)
Cl(1) Rh(1) C(8) C(9) 42.0(2)
Cl(1) Rh(1) C(8) C(12) -80.6(3)
Cl(1) Rh(1) C(9) C(8) -146.2(2)
Cl(1) Rh(1) C(9) C(10) 95.67(18)
Cl(1) Rh(1) C(9) C(13) -22.3(3)
Cl(1) Rh(1) C(10) C(6) 153.9(2)
Cl(1) Rh(1) C(10) C(9) -87.47(19)
Cl(1) Rh(1) C(10) C(14) 29.6(3)
Cl(2) Rh(1) N(1) C(1) 136.9(2)
Cl(2) Rh(1) C(6) C(5) -94.4(3)
Cl(2) Rh(1) C(6) C(7) 32.5(2)
Cl(2) Rh(1) C(6) C(10) 150.09(19)
Cl(2) Rh(1) C(7) C(6) -157.9(2)
Cl(2) Rh(1) C(7) C(8) 84.9(2)
Cl(2) Rh(1) C(7) C(11) -31.4(4)
Cl(2) Rh(1) C(8) C(7) -100.7(2)
Cl(2) Rh(1) C(8) C(9) 139.4(2)
Cl(2) Rh(1) C(8) C(12) 16.8(3)
Cl(2) Rh(1) C(9) C(8) -50.4(2)
Cl(2) Rh(1) C(9) C(10) -168.56(16)
Cl(2) Rh(1) C(9) C(13) 73.5(3)
Cl(2) Rh(1) C(10) C(6) -89.5(3)
Cl(2) Rh(1) C(10) C(9) 29.1(4)
Cl(2) Rh(1) C(10) C(14) 146.2(2)
N(1) Rh(1) C(6) C(5) -7.4(2)
N(1) Rh(1) C(6) C(7) 119.5(2)
N(1) Rh(1) C(6) C(10) -123.0(2)
C(6) Rh(1) N(1) C(1) 0.4(2)
N(1) Rh(1) C(7) C(6) -68.3(2)
N(1) Rh(1) C(7) C(8) 174.5(2)
N(1) Rh(1) C(7) C(11) 58.2(4)
C(7) Rh(1) N(1) C(1) 36.9(3)
N(1) Rh(1) C(8) C(7) -10.2(4)
N(1) Rh(1) C(8) C(9) -130.0(2)
N(1) Rh(1) C(8) C(12) 107.3(3)
C(8) Rh(1) N(1) C(1) 43.7(4)
N(1) Rh(1) C(9) C(8) 125.4(2)
N(1) Rh(1) C(9) C(10) 7.2(3)
N(1) Rh(1) C(9) C(13) -110.8(3)
C(9) Rh(1) N(1) C(1) -39.5(4)
N(1) Rh(1) C(10) C(6) 65.1(2)
N(1) Rh(1) C(10) C(9) -176.29(19)
N(1) Rh(1) C(10) C(14) -59.2(4)
C(10) Rh(1) N(1) C(1) -34.7(3)
C(6) Rh(1) C(7) C(8) -117.3(3)
C(6) Rh(1) C(7) C(11) 126.5(5)
C(7) Rh(1) C(6) C(5) -126.9(3)
C(7) Rh(1) C(6) C(10) 117.5(3)
C(6) Rh(1) C(8) C(7) 38.7(2)
C(6) Rh(1) C(8) C(9) -81.2(2)
C(6) Rh(1) C(8) C(12) 156.2(3)
C(8) Rh(1) C(6) C(5) -164.8(3)
C(8) Rh(1) C(6) C(7) -37.9(2)
C(8) Rh(1) C(6) C(10) 79.7(2)
C(6) Rh(1) C(9) C(8) 80.7(2)
C(6) Rh(1) C(9) C(10) -37.5(2)
C(6) Rh(1) C(9) C(13) -155.5(4)
C(9) Rh(1) C(6) C(5) 152.9(3)
C(9) Rh(1) C(6) C(7) -80.2(2)
C(9) Rh(1) C(6) C(10) 37.3(2)
C(6) Rh(1) C(10) C(9) 118.6(3)
C(6) Rh(1) C(10) C(14) -124.2(5)
C(10) Rh(1) C(6) C(5) 115.6(3)
C(10) Rh(1) C(6) C(7) -117.5(3)
C(7) Rh(1) C(8) C(9) -119.8(3)
C(7) Rh(1) C(8) C(12) 117.5(4)
C(8) Rh(1) C(7) C(6) 117.3(3)
C(8) Rh(1) C(7) C(11) -116.3(4)
C(7) Rh(1) C(9) C(8) 36.8(2)
C(7) Rh(1) C(9) C(10) -81.4(2)
C(7) Rh(1) C(9) C(13) 160.7(4)
C(9) Rh(1) C(7) C(6) 80.9(2)
C(9) Rh(1) C(7) C(8) -36.4(2)
C(9) Rh(1) C(7) C(11) -152.7(4)
C(7) Rh(1) C(10) C(6) -38.4(2)
C(7) Rh(1) C(10) C(9) 80.2(2)
C(7) Rh(1) C(10) C(14) -162.7(4)
C(10) Rh(1) C(7) C(6) 37.9(2)
C(10) Rh(1) C(7) C(8) -79.4(2)
C(10) Rh(1) C(7) C(11) 164.4(4)
C(8) Rh(1) C(9) C(10) -118.2(3)
C(8) Rh(1) C(9) C(13) 123.9(4)
C(9) Rh(1) C(8) C(7) 119.8(3)
C(9) Rh(1) C(8) C(12) -122.7(4)
C(8) Rh(1) C(10) C(6) -81.4(2)
C(8) Rh(1) C(10) C(9) 37.2(2)
C(8) Rh(1) C(10) C(14) 154.4(4)
C(10) Rh(1) C(8) C(7) 82.1(2)
C(10) Rh(1) C(8) C(9) -37.8(2)
C(10) Rh(1) C(8) C(12) -160.4(3)
C(9) Rh(1) C(10) C(6) -118.6(3)
C(9) Rh(1) C(10) C(14) 117.1(4)
C(10) Rh(1) C(9) C(8) 118.2(3)
C(10) Rh(1) C(9) C(13) -117.9(4)
Cl(3) Rh(2) N(2) C(15) -129.5(2)
Cl(3) Rh(2) C(20) C(19) 81.0(3)
Cl(3) Rh(2) C(20) C(21) -152.04(19)
Cl(3) Rh(2) C(20) C(24) -34.8(2)
Cl(3) Rh(2) C(21) C(20) 73.8(3)
Cl(3) Rh(2) C(21) C(22) -43.5(3)
Cl(3) Rh(2) C(21) C(25) -160.1(2)
Cl(3) Rh(2) C(22) C(21) 162.15(16)
Cl(3) Rh(2) C(22) C(23) 42.3(2)
Cl(3) Rh(2) C(22) C(26) -81.3(3)
Cl(3) Rh(2) C(23) C(22) -145.7(2)
Cl(3) Rh(2) C(23) C(24) 94.8(2)
Cl(3) Rh(2) C(23) C(27) -21.5(3)
Cl(3) Rh(2) C(24) C(20) 154.0(2)
Cl(3) Rh(2) C(24) C(23) -88.3(2)
Cl(3) Rh(2) C(24) C(28) 30.4(3)
Cl(4) Rh(2) N(2) C(15) 136.8(2)
Cl(4) Rh(2) C(20) C(19) -93.6(3)
Cl(4) Rh(2) C(20) C(21) 33.3(3)
Cl(4) Rh(2) C(20) C(24) 150.48(19)
Cl(4) Rh(2) C(21) C(20) -157.3(2)
Cl(4) Rh(2) C(21) C(22) 85.48(19)
Cl(4) Rh(2) C(21) C(25) -31.2(3)
Cl(4) Rh(2) C(22) C(21) -100.22(18)
Cl(4) Rh(2) C(22) C(23) 139.9(2)
Cl(4) Rh(2) C(22) C(26) 16.3(3)
Cl(4) Rh(2) C(23) C(22) -49.5(2)
Cl(4) Rh(2) C(23) C(24) -169.10(19)
Cl(4) Rh(2) C(23) C(27) 74.6(3)
Cl(4) Rh(2) C(24) C(20) -89.8(3)
Cl(4) Rh(2) C(24) C(23) 27.9(4)
Cl(4) Rh(2) C(24) C(28) 146.6(3)
N(2) Rh(2) C(20) C(19) -7.9(3)
N(2) Rh(2) C(20) C(21) 119.1(2)
N(2) Rh(2) C(20) C(24) -123.7(2)
C(20) Rh(2) N(2) C(15) 0.6(2)
N(2) Rh(2) C(21) C(20) -68.9(2)
N(2) Rh(2) C(21) C(22) 173.90(19)
N(2) Rh(2) C(21) C(25) 57.2(3)
C(21) Rh(2) N(2) C(15) 37.4(3)
N(2) Rh(2) C(22) C(21) -11.3(3)
N(2) Rh(2) C(22) C(23) -131.2(2)
N(2) Rh(2) C(22) C(26) 105.2(4)
C(22) Rh(2) N(2) C(15) 45.1(4)
N(2) Rh(2) C(23) C(22) 124.5(3)
N(2) Rh(2) C(23) C(24) 4.9(4)
N(2) Rh(2) C(23) C(27) -111.4(3)
C(23) Rh(2) N(2) C(15) -38.1(4)
N(2) Rh(2) C(24) C(20) 64.8(2)
N(2) Rh(2) C(24) C(23) -177.5(2)
N(2) Rh(2) C(24) C(28) -58.8(4)
C(24) Rh(2) N(2) C(15) -34.7(3)
C(20) Rh(2) C(21) C(22) -117.2(3)
C(20) Rh(2) C(21) C(25) 126.1(4)
C(21) Rh(2) C(20) C(19) -126.9(4)
C(21) Rh(2) C(20) C(24) 117.2(3)
C(20) Rh(2) C(22) C(21) 38.7(2)
C(20) Rh(2) C(22) C(23) -81.2(2)
C(20) Rh(2) C(22) C(26) 155.2(4)
C(22) Rh(2) C(20) C(19) -165.0(3)
C(22) Rh(2) C(20) C(21) -38.1(2)
C(22) Rh(2) C(20) C(24) 79.1(2)
C(20) Rh(2) C(23) C(22) 81.3(2)
C(20) Rh(2) C(23) C(24) -38.3(2)
C(20) Rh(2) C(23) C(27) -154.5(3)
C(23) Rh(2) C(20) C(19) 153.7(3)
C(23) Rh(2) C(20) C(21) -79.4(2)
C(23) Rh(2) C(20) C(24) 37.8(2)
C(20) Rh(2) C(24) C(23) 117.7(3)
C(20) Rh(2) C(24) C(28) -123.6(4)
C(24) Rh(2) C(20) C(19) 115.9(3)
C(24) Rh(2) C(20) C(21) -117.2(3)
C(21) Rh(2) C(22) C(23) -119.9(3)
C(21) Rh(2) C(22) C(26) 116.6(4)
C(22) Rh(2) C(21) C(20) 117.2(3)
C(22) Rh(2) C(21) C(25) -116.7(4)
C(21) Rh(2) C(23) C(22) 37.3(2)
C(21) Rh(2) C(23) C(24) -82.3(2)
C(21) Rh(2) C(23) C(27) 161.4(3)
C(23) Rh(2) C(21) C(20) 81.6(2)
C(23) Rh(2) C(21) C(22) -35.6(2)
C(23) Rh(2) C(21) C(25) -152.3(4)
C(21) Rh(2) C(24) C(20) -38.6(2)
C(21) Rh(2) C(24) C(23) 79.1(2)
C(21) Rh(2) C(24) C(28) -162.2(4)
C(24) Rh(2) C(21) C(20) 38.4(2)
C(24) Rh(2) C(21) C(22) -78.9(2)
C(24) Rh(2) C(21) C(25) 164.5(4)
C(22) Rh(2) C(23) C(24) -119.6(3)
C(22) Rh(2) C(23) C(27) 124.2(4)
C(23) Rh(2) C(22) C(21) 119.9(3)
C(23) Rh(2) C(22) C(26) -123.6(4)
C(22) Rh(2) C(24) C(20) -81.9(2)
C(22) Rh(2) C(24) C(23) 35.8(2)
C(22) Rh(2) C(24) C(28) 154.5(4)
C(24) Rh(2) C(22) C(21) 82.5(2)
C(24) Rh(2) C(22) C(23) -37.4(2)
C(24) Rh(2) C(22) C(26) -161.0(4)
C(23) Rh(2) C(24) C(20) -117.7(3)
C(23) Rh(2) C(24) C(28) 118.7(4)
C(24) Rh(2) C(23) C(22) 119.6(3)
C(24) Rh(2) C(23) C(27) -116.3(4)
Rh(1) N(1) C(1) C(2) 42.9(3)
Rh(1) N(1) C(1) C(3) -72.3(3)
Rh(2) N(2) C(15) C(16) 44.0(4)
Rh(2) N(2) C(15) C(17) -73.0(3)
N(1) C(1) C(2) C(5) -87.7(3)
N(1) C(1) C(3) C(4) 111.2(3)
C(2) C(1) C(3) C(4) -7.1(4)
C(3) C(1) C(2) C(5) 32.2(4)
C(1) C(2) C(5) C(4) -44.5(3)
C(1) C(2) C(5) C(6) 79.3(3)
C(1) C(3) C(4) C(5) -20.6(4)
C(3) C(4) C(5) C(2) 39.7(4)
C(3) C(4) C(5) C(6) -81.0(4)
C(2) C(5) C(6) Rh(1) -29.2(4)
C(2) C(5) C(6) C(7) -119.7(4)
C(2) C(5) C(6) C(10) 56.7(4)
C(4) C(5) C(6) Rh(1) 85.2(3)
C(4) C(5) C(6) C(7) -5.3(5)
C(4) C(5) C(6) C(10) 171.0(3)
Rh(1) C(6) C(7) C(8) 63.1(2)
Rh(1) C(6) C(7) C(11) -123.7(4)
Rh(1) C(6) C(10) C(9) -61.4(2)
Rh(1) C(6) C(10) C(14) 124.8(3)
C(5) C(6) C(7) Rh(1) 114.9(3)
C(5) C(6) C(7) C(8) 178.0(3)
C(5) C(6) C(7) C(11) -8.8(6)
C(5) C(6) C(10) Rh(1) -115.9(3)
C(5) C(6) C(10) C(9) -177.4(3)
C(5) C(6) C(10) C(14) 8.8(5)
C(7) C(6) C(10) Rh(1) 61.2(2)
C(7) C(6) C(10) C(9) -0.3(4)
C(7) C(6) C(10) C(14) -174.1(3)
C(10) C(6) C(7) Rh(1) -61.8(2)
C(10) C(6) C(7) C(8) 1.3(4)
C(10) C(6) C(7) C(11) 174.5(3)
Rh(1) C(7) C(8) C(9) 59.5(2)
Rh(1) C(7) C(8) C(12) -119.2(3)
C(6) C(7) C(8) Rh(1) -61.4(2)
C(6) C(7) C(8) C(9) -1.8(4)
C(6) C(7) C(8) C(12) 179.4(3)
C(11) C(7) C(8) Rh(1) 124.7(3)
C(11) C(7) C(8) C(9) -175.8(3)
C(11) C(7) C(8) C(12) 5.5(5)
Rh(1) C(8) C(9) C(10) 59.9(2)
Rh(1) C(8) C(9) C(13) -122.6(4)
C(7) C(8) C(9) Rh(1) -58.2(2)
C(7) C(8) C(9) C(10) 1.7(4)
C(7) C(8) C(9) C(13) 179.2(3)
C(12) C(8) C(9) Rh(1) 120.4(4)
C(12) C(8) C(9) C(10) -179.7(3)
C(12) C(8) C(9) C(13) -2.1(6)
Rh(1) C(9) C(10) C(6) 60.1(2)
Rh(1) C(9) C(10) C(14) -125.6(3)
C(8) C(9) C(10) Rh(1) -60.9(2)
C(8) C(9) C(10) C(6) -0.9(4)
C(8) C(9) C(10) C(14) 173.4(3)
C(13) C(9) C(10) Rh(1) 121.4(3)
C(13) C(9) C(10) C(6) -178.5(3)
C(13) C(9) C(10) C(14) -4.2(5)
N(2) C(15) C(16) C(19) -88.0(3)
N(2) C(15) C(17) C(18) 112.7(3)
C(16) C(15) C(17) C(18) -7.9(4)
C(17) C(15) C(16) C(19) 33.6(4)
C(15) C(16) C(19) C(18) -45.6(3)
C(15) C(16) C(19) C(20) 78.5(4)
C(15) C(17) C(18) C(19) -21.2(4)
C(17) C(18) C(19) C(16) 40.8(3)
C(17) C(18) C(19) C(20) -80.5(4)
C(16) C(19) C(20) Rh(2) -28.7(4)
C(16) C(19) C(20) C(21) -119.1(4)
C(16) C(19) C(20) C(24) 56.9(4)
C(18) C(19) C(20) Rh(2) 85.2(3)
C(18) C(19) C(20) C(21) -5.2(5)
C(18) C(19) C(20) C(24) 170.8(3)
Rh(2) C(20) C(21) C(22) 62.9(2)
Rh(2) C(20) C(21) C(25) -124.8(4)
Rh(2) C(20) C(24) C(23) -61.7(2)
Rh(2) C(20) C(24) C(28) 124.3(4)
C(19) C(20) C(21) Rh(2) 114.9(4)
C(19) C(20) C(21) C(22) 177.8(3)
C(19) C(20) C(21) C(25) -9.9(6)
C(19) C(20) C(24) Rh(2) -115.7(3)
C(19) C(20) C(24) C(23) -177.4(3)
C(19) C(20) C(24) C(28) 8.6(5)
C(21) C(20) C(24) Rh(2) 61.1(2)
C(21) C(20) C(24) C(23) -0.5(3)
C(21) C(20) C(24) C(28) -174.6(3)
C(24) C(20) C(21) Rh(2) -61.5(2)
C(24) C(20) C(21) C(22) 1.4(3)
C(24) C(20) C(21) C(25) 173.6(3)
Rh(2) C(21) C(22) C(23) 59.6(2)
Rh(2) C(21) C(22) C(26) -121.5(3)
C(20) C(21) C(22) Rh(2) -61.3(2)
C(20) C(21) C(22) C(23) -1.7(4)
C(20) C(21) C(22) C(26) 177.2(3)
C(25) C(21) C(22) Rh(2) 125.6(3)
C(25) C(21) C(22) C(23) -174.8(3)
C(25) C(21) C(22) C(26) 4.1(5)
Rh(2) C(22) C(23) C(24) 59.5(2)
Rh(2) C(22) C(23) C(27) -122.5(3)
C(21) C(22) C(23) Rh(2) -58.1(2)
C(21) C(22) C(23) C(24) 1.4(4)
C(21) C(22) C(23) C(27) 179.4(3)
C(26) C(22) C(23) Rh(2) 123.0(3)
C(26) C(22) C(23) C(24) -177.4(3)
C(26) C(22) C(23) C(27) 0.6(6)
Rh(2) C(23) C(24) C(20) 60.5(2)
Rh(2) C(23) C(24) C(28) -125.1(3)
C(22) C(23) C(24) Rh(2) -61.0(2)
C(22) C(23) C(24) C(20) -0.5(4)
C(22) C(23) C(24) C(28) 173.9(3)
C(27) C(23) C(24) Rh(2) 120.9(3)
C(27) C(23) C(24) C(20) -178.7(3)
C(27) C(23) C(24) C(28) -4.2(5)
